data_1575607
loop_
_publ_author_name
'Jones, Rebecca S.'
'Kr&#xe4;mer, Tobias'
'Nichol, Gary S.'
'Mahon, Mary F.'
'Kragskow, Jon G. C.'
'Uzelac, Marina'

_publ_section_title
;
 A direct comparison of lithium tetra(<i>n</i>-butyl) manganate(II) and
 magnesiate: structural insights and catalytic hydroamination of styrenes.
;
_journal_issue 81
_journal_name_full 'Chemical communications (Cambridge, England)'
_journal_page_first 15834
_journal_page_last 15837
_journal_paper_doi 10.1039/d5cc04144a
_journal_volume 61
_journal_year 2025
_chemical_formula_moiety 'C32 H72 Li2 Mg N8'
_chemical_formula_sum 'C32 H72 Li2 Mg N8'
_chemical_formula_weight 607.16
_space_group_crystal_system monoclinic
_space_group_IT_number 14
_space_group_name_Hall '-P 2yn'
_space_group_name_H-M_alt 'P 1 21/n 1'
_atom_sites_solution_hydrogens geom
_atom_sites_solution_primary dual
_audit_creation_date 2025-01-14
_audit_creation_method
;
Olex2 1.5
(compiled 2021.08.20 svn.r13c46975 for OlexSys, GUI svn.r6396)
;
_audit_update_record
;
2025-07-21 deposited with the CCDC.	2025-08-28 downloaded from the CCDC.
;
_cell_angle_alpha 90
_cell_angle_beta 103.329(2)
_cell_angle_gamma 90
_cell_formula_units_Z 4
_cell_length_a 10.9078(2)
_cell_length_b 17.4149(3)
_cell_length_c 20.8490(5)
_cell_measurement_reflns_used 29145
_cell_measurement_temperature 150.00(10)
_cell_measurement_theta_max 79.0870
_cell_measurement_theta_min 3.3010
_cell_volume 3853.75(14)
_computing_cell_refinement 'CrysAlisPro 1.171.43.130a (Rigaku OD, 2024)'
_computing_data_collection 'CrysAlisPro system (CCD 43.131a 64-bit (release 19-07-2024))'
_computing_data_reduction 'CrysAlisPro 1.171.43.130a (Rigaku OD, 2024)'
_computing_molecular_graphics 'Olex2 1.5 (Dolomanov et al., 2009)'
_computing_publication_material 'Olex2 1.5 (Dolomanov et al., 2009)'
_computing_structure_refinement 'SHELXL 2018/3 (Sheldrick, 2015)'
_computing_structure_solution 'SHELXT  (Sheldrick, 2015)'
_diffrn_ambient_environment N~2~
_diffrn_ambient_temperature 150.00(10)
_diffrn_detector 'Hybrid Pixel Array Detector'
_diffrn_detector_area_resol_mean 10.0000
_diffrn_detector_type 'HyPix-Arc 100'
_diffrn_measured_fraction_theta_full 1.000
_diffrn_measured_fraction_theta_max 0.989
_diffrn_measurement_details
;
List of Runs (angles in degrees, time in seconds):

  # Type    Start    End  Width  t~exp~   \w     \q     \k     \f   Frames
#--------------------------------------------------------------------------
  1  \w     19.00  81.00   0.50    2.00    --   50.88-106.00  57.00  124
  2  \w    -67.00   3.00   0.50    2.00    --  -52.88 106.00 157.00  140
  3  \w    -67.00 -16.00   0.50    2.00    --  -78.40 106.00 157.00  102
  4  \w     42.00  93.00   0.50    2.00    --  103.80-106.00  57.00  102
  5  \w    120.00 166.00   0.50    2.00    --  103.80 106.00 157.00   92
  6  \w     -3.00  23.00   0.50    2.00    --   10.00  80.00-136.22   52
  7  \w     -2.00  25.00   0.50    2.00    --   10.00  78.00-100.93   54
  8  \w      0.00  28.00   0.50    2.00    --   10.00  75.00  66.75   56
  9  \w    -38.00 -12.00   0.50    2.00    --  -14.00 -60.00  27.93   52
 10  \w   -116.00 -48.00   0.50    2.00    --  -46.00 -47.00 -27.03  136
 11  \w   -129.00 -62.00   0.50    2.00    --  -58.00 -41.00 165.54  134
 12  \w   -131.00 -62.00   0.50    2.00    --  -62.00 -54.00  22.66  138
 13  \w   -136.00 -67.00   0.50    2.00    --  -66.00 -48.00 -44.07  138
 14  \w     12.00  93.00   0.50    2.00    --   74.00 -92.00-143.15  162
 15  \w    -51.00 -10.00   0.50    2.00    --  -78.40  61.00 -60.00   82
 16  \w    -66.00 -16.00   0.50    2.00    --  -78.40  77.00 -90.00  100
 17  \w   -136.00 -78.00   0.50    2.00    --  -78.40 -15.00-150.00  116
 18  \w    -75.00 -14.00   0.50    2.00    --  -78.40 125.00  60.00  122
 19  \w    -66.00 -16.00   0.50    2.00    --  -78.40  77.00  90.00  100
 20  \w    -66.00 -17.00   0.50    2.00    --  -78.40  77.00 150.00   98
 21  \w    -66.00 -41.00   0.50    2.00    --  -78.40  77.00  30.00   50
 22  \w   -153.00-117.00   0.50    2.00    --  -86.25 -60.00 136.21   72
 23  \w    103.00 130.00   0.50    2.00    --  103.80  15.00 -90.00   54
 24  \w    103.00 134.00   0.50    2.00    --  103.80  15.00-180.00   62
 25  \w    103.00 135.00   0.50    2.00    --  103.80  15.00-150.00   64
 26  \w    136.00 161.00   0.50    2.00    --  103.80  77.00  30.00   50
 27  \w     48.00  92.00   0.50    2.00    --  103.80 -95.00  30.00   88
 28  \w    103.00 136.00   0.50    2.00    --  103.80  15.00 -30.00   66
 29  \w    135.00 162.00   0.50    2.00    --  103.80  77.00 120.00   54
 30  \w    103.00 131.00   0.50    2.00    --  103.80  15.00  90.00   56
 31  \w    122.00 150.00   0.50    2.00    --  103.80  77.00 -30.00   56
 32  \w     52.00  91.00   0.50    2.00    --  103.80 -95.00 -90.00   78
 33  \w     54.00  80.00   0.50    2.00    --  103.80 -95.00  60.00   52
 34  \w    103.00 135.00   0.50    2.00    --  103.80  15.00  60.00   64
 35  \w     49.00  92.00   0.50    2.00    --  103.80 -95.00  90.00   86
 36  \w    133.00 165.00   0.50    2.00    --  103.80 125.00 -90.00   64
 37  \w    115.00 140.00   0.50    2.00    --  103.80  45.00  60.00   50
 38  \w     62.00  88.00   0.50    2.00    --  103.80 -95.00 -30.00   52
 39  \w    104.00 135.00   0.50    2.00    --  103.80  15.00  30.00   62
 40  \w    131.00 167.00   0.50    2.00    --  103.80 125.00  90.00   72
 41  \w    103.00 135.00   0.50    2.00    --  103.80  15.00-120.00   64
 42  \w    139.00 164.00   0.50    2.00    --  103.80  77.00-150.00   50
 43  \w     56.00  92.00   0.50    2.00    --  103.80-125.00 -30.00   72
 44  \w    104.00 135.00   0.50    2.00    --  103.80  15.00 -60.00   62
 45  \w     48.00  74.00   0.50    2.00    --  103.80 -77.00   0.00   52
 46  \w    104.00 135.00   0.50    2.00    --  103.80  15.00 150.00   62
 47  \w     48.00  75.00   0.50    2.00    --  103.80 -95.00   0.00   54
 48  \w    124.00 168.00   0.50    2.00    --  103.80 125.00 -30.00   88
 49  \w    110.00 136.00   0.50    2.00    --  103.80  15.00 120.00   52
 50  \w     41.00  91.00   0.50    2.00    --  103.80 -95.00 150.00  100
 51  \w     48.00  74.00   0.50    2.00    --  103.80-125.00 150.00   52
 52  \w     75.00 100.00   0.50    2.00    --  103.80-125.00 150.00   50
 53  \w     42.00  67.00   0.50    2.00    --  103.80 -77.00-120.00   50
 54  \w     46.00  91.00   0.50    2.00    --  103.80 -95.00-180.00   90
 55  \w     42.00  67.00   0.50    2.00    --  103.80 -77.00  90.00   50
 56  \w    119.00 157.00   0.50    2.00    --  103.80  30.00 -30.00   76
 57  \w     59.00  90.00   0.50    2.00    --  107.75 -93.00 -59.59   62
 58  \w     67.00  93.00   0.50    2.00    --  107.75 -94.00  54.38   52
 59  \w     58.00  91.00   0.50    2.00    --  107.75 -94.00-133.80   66
 60  \w     48.00  93.00   0.50    2.00    --  107.75 -94.00   6.96   90
 61  \w     50.00  89.00   0.50    2.00    --  107.75 -87.00  66.64   78
 62  \w     67.00  93.00   0.50    2.00    --  107.75-100.00  -7.25   52
 63  \w     46.00  92.00   0.50    2.00    --  107.75 -99.00  56.76   92
 64  \w     46.00  93.00   0.50    2.00    --  107.75-102.00 139.48   94
 65  \w     46.00  93.00   0.50    2.00    --  107.75 -96.00-165.57   94
 66  \w     45.00  70.00   0.50    2.00    --  107.75 -93.00  15.28   50
 67  \w     64.00  90.00   0.50    2.00    --  107.75-102.00 -14.23   52
 68  \w     66.00  92.00   0.50    2.00    --  107.75 -97.00  -1.50   52
 69  \w     46.00  71.00   0.50    2.00    --  107.75-102.00 -70.06   50
 70  \w     46.00  93.00   0.50    2.00    --  107.75-100.00-106.21   94
 71  \w     45.00  92.00   0.50    2.00    --  107.75 -94.00 -38.64   94
 72  \w     67.00  92.00   0.50    2.00    --  107.75 -98.00-141.64   50
 73  \w     64.00  92.00   0.50    2.00    --  107.75 -95.00 -75.33   56
 74  \w     66.00  92.00   0.50    2.00    --  107.75 -98.00 172.30   52
;
_diffrn_measurement_device 'four-circle diffractometer'
_diffrn_measurement_device_type 'XtaLAB Synergy, Dualflex, HyPix-Arc 100'
_diffrn_measurement_method '\w scans'
_diffrn_orient_matrix_type 'CrysAlisPro convention (1999,Acta A55,543-557)'
_diffrn_orient_matrix_UB_11 -0.0391493000
_diffrn_orient_matrix_UB_12 0.0789375000
_diffrn_orient_matrix_UB_13 0.0221760000
_diffrn_orient_matrix_UB_21 -0.0804680000
_diffrn_orient_matrix_UB_22 0.0145763000
_diffrn_orient_matrix_UB_23 -0.0699799000
_diffrn_orient_matrix_UB_31 -0.1141884000
_diffrn_orient_matrix_UB_32 -0.0372623000
_diffrn_orient_matrix_UB_33 0.0195085000
_diffrn_radiation_monochromator mirror
_diffrn_radiation_probe x-ray
_diffrn_radiation_type 'Cu K\a'
_diffrn_radiation_wavelength 1.54184
_diffrn_reflns_av_R_equivalents 0.0423
_diffrn_reflns_av_unetI/netI 0.0062
_diffrn_reflns_Laue_measured_fraction_full 1.000
_diffrn_reflns_Laue_measured_fraction_max 0.989
_diffrn_reflns_limit_h_max 11
_diffrn_reflns_limit_h_min -13
_diffrn_reflns_limit_k_max 21
_diffrn_reflns_limit_k_min -21
_diffrn_reflns_limit_l_max 26
_diffrn_reflns_limit_l_min -26
_diffrn_reflns_number 59582
_diffrn_reflns_point_group_measured_fraction_full 1.000
_diffrn_reflns_point_group_measured_fraction_max 0.989
_diffrn_reflns_theta_full 67.684
_diffrn_reflns_theta_max 80.072
_diffrn_reflns_theta_min 3.345
_diffrn_source 'micro-focus sealed X-ray tube'
_diffrn_source_type 'PhotonJet (Cu) X-ray Source'
_exptl_absorpt_coefficient_mu 0.615
_exptl_absorpt_correction_T_max 1.00000
_exptl_absorpt_correction_T_min 0.66646
_exptl_absorpt_correction_type multi-scan
_exptl_absorpt_process_details
;
CrysAlisPro 1.171.43.130a (Rigaku Oxford Diffraction, 2024)
Empirical absorption correction using spherical harmonics,
implemented in SCALE3 ABSPACK scaling algorithm.
;
_exptl_crystal_colour 'clear colourless'
_exptl_crystal_colour_lustre clear
_exptl_crystal_colour_primary colourless
_exptl_crystal_density_diffrn 1.046
_exptl_crystal_description plate
_exptl_crystal_F_000 1352
_exptl_crystal_size_max 0.258
_exptl_crystal_size_mid 0.249
_exptl_crystal_size_min 0.102
_refine_diff_density_max 0.215
_refine_diff_density_min -0.265
_refine_diff_density_rms 0.038
_refine_ls_extinction_method none
_refine_ls_goodness_of_fit_ref 1.064
_refine_ls_hydrogen_treatment constr
_refine_ls_matrix_type full
_refine_ls_number_parameters 397
_refine_ls_number_reflns 15283
_refine_ls_number_restraints 0
_refine_ls_restrained_S_all 1.064
_refine_ls_R_factor_all 0.0428
_refine_ls_R_factor_gt 0.0405
_refine_ls_shift/su_max 0.001
_refine_ls_shift/su_mean 0.000
_refine_ls_structure_factor_coef Fsqd
_refine_ls_weighting_details 'w=1/[\s^2^(Fo^2^)+(0.0708P)^2^+0.4733P] where P=(Fo^2^+2Fc^2^)/3'
_refine_ls_weighting_scheme calc
_refine_ls_wR_factor_gt 0.1201
_refine_ls_wR_factor_ref 0.1220
_reflns_Friedel_coverage 0.000
_reflns_number_gt 14070
_reflns_number_total 15283
_reflns_threshold_expression 'I > 2\s(I)'
_twin_special_details
;
Component 2 rotated by 179.9605\% 
around [0.92 -0.00 -0.40] (reciprocal) or [1.00 -0.00 -0.00] (direct)
;
_cod_data_source_file d5cc04144a2.cif
_cod_data_source_block y24mu09_twin1_hklf4
_cod_depositor_comments 'Adding full bibliography for 1575607--1575611.cif.'
_cod_database_code 1575607
_shelx_shelxl_version_number 2018/3
_chemical_oxdiff_formula 'Li2 Mg N8 C32 H68'
_shelx_space_group_comment
;
The symmetry employed for this shelxl refinement is uniquely defined
by the following loop, which should always be used as a source of
symmetry information in preference to the above space-group names.
They are only intended as comments.
;
_olex2_refinement_description
;
1. Twinned data refinement
 Scales: 0.8510(5)
 0.1490(5)
2. Fixed Uiso
 At 1.2 times of:
  All C(H,H) groups
 At 1.5 times of:
  All C(H,H,H) groups
3.a Secondary CH2 refined with riding coordinates:
 C10(H10A,H10B), C1(H1A,H1B), C5(H5A,H5B), C6(H6A,H6B), C9(H9A,H9B), C16(H16A,
 H16B), C20(H20A,H20B), C7(H7A,H7B), C2(H2A,H2B), C22(H22A,H22B), C21(H21A,
 H21B), C8(H8A,H8B), C11(H11A,H11B), C15(H15A,H15B), C4(H4A,H4B), C17(H17A,
 H17B), C19(H19A,H19B), C12(H12A,H12B), C18(H18A,H18B), C13(H13A,H13B), C3(H3A,
 H3B), C14(H14A,H14B), C28(H28A,H28B), C27(H27A,H27B)
3.b Idealised Me refined as rotating group:
 C26(H26A,H26B,H26C), C25(H25A,H25B,H25C), C31(H31A,H31B,H31C), C23(H23A,H23B,
 H23C), C32(H32A,H32B,H32C), C24(H24A,H24B,H24C), C30(H30A,H30B,H30C), C29(H29A,
 H29B,H29C)
;
_olex2_submission_special_instructions 'No special instructions were received'
_oxdiff_exptl_absorpt_empirical_details
;
Empirical correction (ABSPACK) includes:
- Absorption correction using spherical harmonics
- Frame scaling
;
_oxdiff_exptl_absorpt_empirical_full_max 1.650
_oxdiff_exptl_absorpt_empirical_full_min 0.703
_oxdiff_twin_integration_method simultaneous
_oxdiff_twin_items 2

loop_
_space_group_symop_operation_xyz
'x, y, z'
'-x+1/2, y+1/2, -z+1/2'
'-x, -y, -z'
'x-1/2, -y-1/2, z-1/2'

loop_
_atom_site_label
_atom_site_type_symbol
_atom_site_fract_x
_atom_site_fract_y
_atom_site_fract_z
_atom_site_U_iso_or_equiv
_atom_site_adp_type
_atom_site_occupancy
_atom_site_site_symmetry_order
_atom_site_calc_flag
_atom_site_refinement_flags_posn
_atom_site_refinement_flags_adp
_atom_site_refinement_flags_occupancy
_atom_site_disorder_assembly
_atom_site_disorder_group
Mg1 Mg 0.53682(3) 0.25925(2) 0.32059(2) 0.02295(10) Uani 1 1 d . . . . .
N2 N 0.37968(9) 0.31504(5) 0.25850(5) 0.02563(19) Uani 1 1 d . . . . .
N1 N 0.59680(9) 0.35613(5) 0.37749(5) 0.0270(2) Uani 1 1 d . . . . .
N4 N 0.51487(9) 0.16178(6) 0.37396(5) 0.0275(2) Uani 1 1 d . . . . .
N3 N 0.65371(9) 0.20480(5) 0.26460(5) 0.0283(2) Uani 1 1 d . . . . .
N5 N 0.39303(10) 0.51899(6) 0.33620(5) 0.0297(2) Uani 1 1 d . . . . .
N6 N 0.24586(10) 0.40267(6) 0.38852(6) 0.0337(2) Uani 1 1 d . . . . .
N8 N 0.68853(11) -0.00061(6) 0.33500(6) 0.0366(2) Uani 1 1 d . . . . .
N7 N 0.86932(11) 0.11146(7) 0.40860(6) 0.0396(3) Uani 1 1 d . . . . .
C10 C 0.42302(11) 0.36077(7) 0.20891(6) 0.0288(2) Uani 1 1 d . . . . .
H10A H 0.465787 0.326308 0.183217 0.035 Uiso 1 1 calc R U . . .
H10B H 0.485945 0.398520 0.231816 0.035 Uiso 1 1 calc R U . . .
C1 C 0.61230(11) 0.36146(7) 0.44868(6) 0.0300(2) Uani 1 1 d . . . . .
H1A H 0.553608 0.324835 0.462245 0.036 Uiso 1 1 calc R U . . .
H1B H 0.588026 0.413767 0.459635 0.036 Uiso 1 1 calc R U . . .
C5 C 0.68633(11) 0.40848(7) 0.35821(6) 0.0298(2) Uani 1 1 d . . . . .
H5A H 0.663159 0.461764 0.367019 0.036 Uiso 1 1 calc R U . . .
H5B H 0.678487 0.403631 0.310118 0.036 Uiso 1 1 calc R U . . .
C6 C 0.28062(11) 0.26272(7) 0.22440(6) 0.0308(2) Uani 1 1 d . . . . .
H6A H 0.246222 0.235236 0.257951 0.037 Uiso 1 1 calc R U . . .
H6B H 0.319460 0.223889 0.200599 0.037 Uiso 1 1 calc R U . . .
C9 C 0.31805(12) 0.40375(7) 0.16123(6) 0.0352(3) Uani 1 1 d . . . . .
H9A H 0.278043 0.440953 0.185971 0.042 Uiso 1 1 calc R U . . .
H9B H 0.354051 0.432708 0.129044 0.042 Uiso 1 1 calc R U . . .
C16 C 0.40765(12) 0.11206(7) 0.34746(6) 0.0320(3) Uani 1 1 d . . . . .
H16A H 0.433924 0.057989 0.356595 0.038 Uiso 1 1 calc R U . . .
H16B H 0.383424 0.118590 0.299012 0.038 Uiso 1 1 calc R U . . .
C20 C 0.54725(11) 0.15494(7) 0.44553(6) 0.0311(2) Uani 1 1 d . . . . .
H20A H 0.617839 0.190336 0.463493 0.037 Uiso 1 1 calc R U . . .
H20B H 0.577129 0.102010 0.457407 0.037 Uiso 1 1 calc R U . . .
C7 C 0.17091(12) 0.30033(8) 0.17521(6) 0.0368(3) Uani 1 1 d . . . . .
H7A H 0.112925 0.260125 0.152225 0.044 Uiso 1 1 calc R U . . .
H7B H 0.123288 0.333922 0.199126 0.044 Uiso 1 1 calc R U . . .
C2 C 0.74576(12) 0.34488(8) 0.48873(6) 0.0373(3) Uani 1 1 d . . . . .
H2A H 0.749319 0.352134 0.536225 0.045 Uiso 1 1 calc R U . . .
H2B H 0.768035 0.290868 0.481897 0.045 Uiso 1 1 calc R U . . .
C22 C 0.25593(12) 0.52519(7) 0.32911(7) 0.0371(3) Uani 1 1 d . . . . .
H22A H 0.212272 0.502766 0.286294 0.044 Uiso 1 1 calc R U . . .
H22B H 0.232369 0.580102 0.328913 0.044 Uiso 1 1 calc R U . . .
C21 C 0.21231(13) 0.48460(8) 0.38399(7) 0.0386(3) Uani 1 1 d . . . . .
H21A H 0.250598 0.509880 0.426407 0.046 Uiso 1 1 calc R U . . .
H21B H 0.119697 0.489681 0.376501 0.046 Uiso 1 1 calc R U . . .
C8 C 0.21973(14) 0.34756(8) 0.12495(6) 0.0404(3) Uani 1 1 d . . . . .
H8A H 0.257553 0.313267 0.096905 0.049 Uiso 1 1 calc R U . . .
H8B H 0.149328 0.375903 0.096222 0.049 Uiso 1 1 calc R U . . .
C11 C 0.57829(13) 0.16647(7) 0.20612(6) 0.0351(3) Uani 1 1 d . . . . .
H11A H 0.520544 0.204653 0.179831 0.042 Uiso 1 1 calc R U . . .
H11B H 0.525854 0.126615 0.220630 0.042 Uiso 1 1 calc R U . . .
C15 C 0.73705(12) 0.25988(7) 0.24296(7) 0.0327(3) Uani 1 1 d . . . . .
H15A H 0.792674 0.283071 0.282500 0.039 Uiso 1 1 calc R U . . .
H15B H 0.684795 0.301601 0.218426 0.039 Uiso 1 1 calc R U . . .
C26 C 0.42869(14) 0.55798(7) 0.28092(7) 0.0380(3) Uani 1 1 d . . . . .
H26A H 0.384344 0.534309 0.239398 0.057 Uiso 1 1 calc R U . . .
H26B H 0.519826 0.553331 0.285443 0.057 Uiso 1 1 calc R U . . .
H26C H 0.405758 0.612391 0.280959 0.057 Uiso 1 1 calc R U . . .
C25 C 0.46120(13) 0.55606(8) 0.39716(7) 0.0394(3) Uani 1 1 d . . . . .
H25A H 0.430111 0.608636 0.398931 0.059 Uiso 1 1 calc R U . . .
H25B H 0.551417 0.557293 0.398108 0.059 Uiso 1 1 calc R U . . .
H25C H 0.447624 0.527035 0.435198 0.059 Uiso 1 1 calc R U . . .
C4 C 0.82388(11) 0.39504(8) 0.39337(7) 0.0367(3) Uani 1 1 d . . . . .
H4A H 0.851435 0.344203 0.380741 0.044 Uiso 1 1 calc R U . . .
H4B H 0.877502 0.434698 0.379535 0.044 Uiso 1 1 calc R U . . .
C17 C 0.29213(12) 0.12748(8) 0.37555(6) 0.0371(3) Uani 1 1 d . . . . .
H17A H 0.259239 0.179586 0.362628 0.044 Uiso 1 1 calc R U . . .
H17B H 0.225108 0.089928 0.357146 0.044 Uiso 1 1 calc R U . . .
C19 C 0.43839(12) 0.17270(9) 0.47837(6) 0.0386(3) Uani 1 1 d . . . . .
H19A H 0.466192 0.164490 0.526522 0.046 Uiso 1 1 calc R U . . .
H19B H 0.413122 0.227139 0.470661 0.046 Uiso 1 1 calc R U . . .
C12 C 0.65478(16) 0.12877(8) 0.16161(7) 0.0460(3) Uani 1 1 d . . . . .
H12A H 0.707678 0.087220 0.186019 0.055 Uiso 1 1 calc R U . . .
H12B H 0.596921 0.105793 0.122711 0.055 Uiso 1 1 calc R U . . .
C18 C 0.32675(13) 0.12105(10) 0.45029(7) 0.0430(3) Uani 1 1 d . . . . .
H18A H 0.253917 0.136311 0.468288 0.052 Uiso 1 1 calc R U . . .
H18B H 0.348347 0.067153 0.463268 0.052 Uiso 1 1 calc R U . . .
C13 C 0.73822(17) 0.18819(9) 0.13914(8) 0.0507(4) Uani 1 1 d . . . . .
H13A H 0.792291 0.162975 0.113209 0.061 Uiso 1 1 calc R U . . .
H13B H 0.685382 0.226939 0.110769 0.061 Uiso 1 1 calc R U . . .
C3 C 0.84000(12) 0.39831(9) 0.46782(7) 0.0419(3) Uani 1 1 d . . . . .
H3A H 0.826590 0.451552 0.481385 0.050 Uiso 1 1 calc R U . . .
H3B H 0.926792 0.382776 0.489861 0.050 Uiso 1 1 calc R U . . .
C14 C 0.81959(14) 0.22691(8) 0.19938(8) 0.0432(3) Uani 1 1 d . . . . .
H14A H 0.869043 0.268702 0.185286 0.052 Uiso 1 1 calc R U . . .
H14B H 0.879358 0.189128 0.224841 0.052 Uiso 1 1 calc R U . . .
C31 C 0.62032(16) -0.03331(8) 0.27234(8) 0.0471(3) Uani 1 1 d . . . . .
H31A H 0.645910 -0.007080 0.235938 0.071 Uiso 1 1 calc R U . . .
H31B H 0.529534 -0.026626 0.267892 0.071 Uiso 1 1 calc R U . . .
H31C H 0.639773 -0.088164 0.271183 0.071 Uiso 1 1 calc R U . . .
C28 C 0.90108(16) 0.03023(9) 0.40174(9) 0.0530(4) Uani 1 1 d . . . . .
H28A H 0.886865 0.001343 0.440277 0.064 Uiso 1 1 calc R U . . .
H28B H 0.991657 0.026200 0.401838 0.064 Uiso 1 1 calc R U . . .
C27 C 0.82476(15) -0.00607(9) 0.33963(8) 0.0493(4) Uani 1 1 d . . . . .
H27A H 0.844895 0.019598 0.300949 0.059 Uiso 1 1 calc R U . . .
H27B H 0.848615 -0.060823 0.338509 0.059 Uiso 1 1 calc R U . . .
C23 C 0.14835(14) 0.35855(9) 0.34343(9) 0.0487(4) Uani 1 1 d . . . . .
H23A H 0.068071 0.364074 0.356498 0.073 Uiso 1 1 calc R U . . .
H23B H 0.172453 0.304249 0.345195 0.073 Uiso 1 1 calc R U . . .
H23C H 0.139285 0.377819 0.298412 0.073 Uiso 1 1 calc R U . . .
C32 C 0.65230(19) -0.04306(9) 0.38816(9) 0.0566(4) Uani 1 1 d . . . . .
H32A H 0.560222 -0.045396 0.379905 0.085 Uiso 1 1 calc R U . . .
H32B H 0.685921 -0.017000 0.430198 0.085 Uiso 1 1 calc R U . . .
H32C H 0.686461 -0.095275 0.390052 0.085 Uiso 1 1 calc R U . . .
C24 C 0.25454(18) 0.37601(11) 0.45603(9) 0.0582(4) Uani 1 1 d . . . . .
H24A H 0.323689 0.402753 0.486070 0.087 Uiso 1 1 calc R U . . .
H24B H 0.270530 0.320589 0.458462 0.087 Uiso 1 1 calc R U . . .
H24C H 0.175195 0.386841 0.468731 0.087 Uiso 1 1 calc R U . . .
C30 C 0.89642(18) 0.13099(12) 0.47851(9) 0.0621(5) Uani 1 1 d . . . . .
H30A H 0.841641 0.101008 0.500263 0.093 Uiso 1 1 calc R U . . .
H30B H 0.881089 0.185878 0.483504 0.093 Uiso 1 1 calc R U . . .
H30C H 0.984736 0.119218 0.498717 0.093 Uiso 1 1 calc R U . . .
C29 C 0.94440(16) 0.16040(12) 0.37521(11) 0.0652(5) Uani 1 1 d . . . . .
H29A H 1.033766 0.155464 0.397055 0.098 Uiso 1 1 calc R U . . .
H29B H 0.918117 0.213998 0.377188 0.098 Uiso 1 1 calc R U . . .
H29C H 0.931542 0.144506 0.329049 0.098 Uiso 1 1 calc R U . . .
Li1 Li 0.40944(19) 0.39183(11) 0.33755(10) 0.0286(4) Uani 1 1 d . . . . .
Li2 Li 0.6731(2) 0.12522(12) 0.34156(10) 0.0311(4) Uani 1 1 d . . . . .

loop_
_atom_site_aniso_label
_atom_site_aniso_U_11
_atom_site_aniso_U_22
_atom_site_aniso_U_33
_atom_site_aniso_U_23
_atom_site_aniso_U_13
_atom_site_aniso_U_12
Mg1 0.02258(18) 0.02349(17) 0.02385(18) -0.00010(13) 0.00753(14) 0.00225(13)
N2 0.0247(4) 0.0268(4) 0.0247(4) 0.0007(3) 0.0043(4) -0.0009(3)
N1 0.0231(4) 0.0301(4) 0.0283(5) -0.0040(4) 0.0069(4) -0.0004(4)
N4 0.0276(5) 0.0296(5) 0.0269(5) 0.0030(4) 0.0094(4) 0.0013(4)
N3 0.0312(5) 0.0276(4) 0.0296(5) 0.0005(4) 0.0141(4) 0.0021(4)
N5 0.0306(5) 0.0280(5) 0.0315(5) -0.0007(4) 0.0088(4) 0.0027(4)
N6 0.0306(5) 0.0345(5) 0.0391(6) 0.0023(4) 0.0142(4) 0.0053(4)
N8 0.0433(6) 0.0322(5) 0.0383(6) 0.0049(4) 0.0175(5) 0.0093(4)
N7 0.0349(6) 0.0423(6) 0.0413(6) 0.0015(5) 0.0083(5) 0.0145(5)
C10 0.0283(5) 0.0296(5) 0.0287(5) 0.0007(4) 0.0069(4) -0.0012(4)
C1 0.0283(5) 0.0331(5) 0.0297(6) -0.0030(4) 0.0087(4) 0.0033(4)
C5 0.0252(5) 0.0330(6) 0.0324(6) -0.0034(5) 0.0090(4) -0.0008(4)
C6 0.0307(6) 0.0297(5) 0.0308(6) 0.0004(4) 0.0048(5) -0.0047(5)
C9 0.0376(6) 0.0342(6) 0.0313(6) 0.0067(5) 0.0030(5) -0.0023(5)
C16 0.0348(6) 0.0301(5) 0.0325(6) 0.0017(5) 0.0107(5) -0.0017(5)
C20 0.0266(5) 0.0384(6) 0.0289(6) 0.0059(5) 0.0072(4) 0.0045(5)
C7 0.0303(6) 0.0423(7) 0.0340(6) -0.0004(5) -0.0006(5) -0.0074(5)
C2 0.0341(6) 0.0440(7) 0.0317(6) -0.0024(5) 0.0033(5) 0.0066(5)
C22 0.0319(6) 0.0319(6) 0.0474(7) 0.0034(5) 0.0091(5) 0.0075(5)
C21 0.0348(6) 0.0366(6) 0.0488(8) -0.0039(5) 0.0185(6) 0.0067(5)
C8 0.0422(7) 0.0464(7) 0.0275(6) 0.0027(5) -0.0027(5) -0.0056(6)
C11 0.0412(7) 0.0322(6) 0.0337(6) -0.0034(5) 0.0128(5) 0.0016(5)
C15 0.0354(6) 0.0297(5) 0.0378(6) 0.0004(5) 0.0185(5) 0.0018(5)
C26 0.0463(7) 0.0315(6) 0.0375(7) 0.0028(5) 0.0121(6) -0.0028(5)
C25 0.0406(7) 0.0389(6) 0.0380(7) -0.0077(5) 0.0079(5) 0.0042(5)
C4 0.0235(6) 0.0479(7) 0.0399(7) -0.0088(6) 0.0099(5) -0.0013(5)
C17 0.0284(6) 0.0493(7) 0.0334(6) 0.0041(5) 0.0071(5) -0.0043(5)
C19 0.0304(6) 0.0605(8) 0.0257(6) 0.0022(5) 0.0085(5) 0.0051(6)
C12 0.0633(9) 0.0386(7) 0.0405(7) -0.0088(6) 0.0210(7) 0.0045(6)
C18 0.0314(6) 0.0657(9) 0.0343(7) 0.0119(6) 0.0124(5) -0.0015(6)
C13 0.0733(11) 0.0474(8) 0.0421(8) 0.0009(6) 0.0353(8) 0.0112(7)
C3 0.0277(6) 0.0563(8) 0.0388(7) -0.0110(6) 0.0018(5) -0.0016(6)
C14 0.0473(8) 0.0393(7) 0.0531(8) 0.0049(6) 0.0325(7) 0.0065(6)
C31 0.0601(9) 0.0352(7) 0.0475(8) -0.0011(6) 0.0154(7) 0.0038(6)
C28 0.0475(8) 0.0500(8) 0.0582(9) -0.0008(7) 0.0056(7) 0.0250(7)
C27 0.0471(8) 0.0474(8) 0.0569(9) -0.0065(7) 0.0194(7) 0.0159(7)
C23 0.0346(7) 0.0460(7) 0.0709(10) -0.0134(7) 0.0236(7) -0.0050(6)
C32 0.0824(12) 0.0418(8) 0.0556(9) 0.0174(7) 0.0364(9) 0.0151(8)
C24 0.0602(10) 0.0703(10) 0.0510(9) 0.0210(8) 0.0268(8) 0.0199(8)
C30 0.0572(10) 0.0738(11) 0.0491(9) -0.0117(8) -0.0003(7) 0.0285(9)
C29 0.0359(8) 0.0767(12) 0.0804(13) 0.0238(10) 0.0081(8) 0.0027(8)
Li1 0.0269(9) 0.0288(9) 0.0307(10) -0.0008(7) 0.0082(8) 0.0021(7)
Li2 0.0330(10) 0.0302(9) 0.0327(10) 0.0029(8) 0.0128(8) 0.0071(8)

loop_
_atom_type_symbol
_atom_type_description
_atom_type_scat_dispersion_real
_atom_type_scat_dispersion_imag
_atom_type_scat_source
C C 0.0181 0.0091 'International Tables Vol C Tables 4.2.6.8 and 6.1.1.4'
H H 0.0000 0.0000 'International Tables Vol C Tables 4.2.6.8 and 6.1.1.4'
Li Li 0.0008 0.0003 'International Tables Vol C Tables 4.2.6.8 and 6.1.1.4'
Mg Mg 0.1719 0.1771 'International Tables Vol C Tables 4.2.6.8 and 6.1.1.4'
N N 0.0311 0.0180 'International Tables Vol C Tables 4.2.6.8 and 6.1.1.4'

loop_
_geom_angle_atom_site_label_1
_geom_angle_atom_site_label_2
_geom_angle_atom_site_label_3
_geom_angle
_geom_angle_site_symmetry_1
_geom_angle_site_symmetry_3
_geom_angle_publ_flag
N2 Mg1 N3 111.60(4) . . ?
N1 Mg1 N2 94.58(4) . . ?
N1 Mg1 N3 121.50(4) . . ?
N4 Mg1 N2 121.55(4) . . ?
N4 Mg1 N1 114.71(4) . . ?
N4 Mg1 N3 95.00(4) . . ?
C10 N2 Mg1 109.33(7) . . ?
C10 N2 Li1 101.05(9) . . ?
C6 N2 Mg1 114.29(7) . . ?
C6 N2 C10 108.48(9) . . ?
C6 N2 Li1 138.05(9) . . ?
Li1 N2 Mg1 81.70(6) . . ?
Mg1 N1 Li1 82.27(6) . . ?
C1 N1 Mg1 125.45(8) . . ?
C1 N1 C5 108.25(9) . . ?
C1 N1 Li1 104.89(9) . . ?
C5 N1 Mg1 119.50(7) . . ?
C5 N1 Li1 110.82(9) . . ?
Mg1 N4 Li2 82.52(7) . . ?
C16 N4 Mg1 117.69(8) . . ?
C16 N4 Li2 110.26(9) . . ?
C20 N4 Mg1 125.86(8) . . ?
C20 N4 C16 108.88(9) . . ?
C20 N4 Li2 106.42(9) . . ?
C11 N3 Mg1 111.42(7) . . ?
C11 N3 Li2 105.92(9) . . ?
C15 N3 Mg1 111.64(7) . . ?
C15 N3 C11 108.17(10) . . ?
C15 N3 Li2 135.27(10) . . ?
Li2 N3 Mg1 80.95(6) . . ?
C22 N5 Li1 98.71(9) . . ?
C26 N5 C22 109.55(10) . . ?
C26 N5 C25 107.71(10) . . ?
C26 N5 Li1 115.89(9) . . ?
C25 N5 C22 110.80(10) . . ?
C25 N5 Li1 113.88(9) . . ?
C21 N6 Li1 105.04(9) . . ?
C23 N6 C21 109.55(11) . . ?
C23 N6 Li1 100.81(9) . . ?
C24 N6 C21 109.23(12) . . ?
C24 N6 C23 109.10(13) . . ?
C24 N6 Li1 122.44(10) . . ?
C31 N8 C27 109.39(11) . . ?
C31 N8 Li2 114.35(10) . . ?
C27 N8 Li2 98.68(10) . . ?
C32 N8 C31 108.06(13) . . ?
C32 N8 C27 111.33(12) . . ?
C32 N8 Li2 114.72(10) . . ?
C28 N7 Li2 104.47(11) . . ?
C30 N7 C28 108.87(13) . . ?
C30 N7 C29 109.42(15) . . ?
C30 N7 Li2 122.17(10) . . ?
C29 N7 C28 110.09(14) . . ?
C29 N7 Li2 101.30(11) . . ?
N2 C10 H10A 108.7 . . ?
N2 C10 H10B 108.7 . . ?
N2 C10 C9 114.18(10) . . ?
H10A C10 H10B 107.6 . . ?
C9 C10 H10A 108.7 . . ?
C9 C10 H10B 108.7 . . ?
N1 C1 H1A 108.6 . . ?
N1 C1 H1B 108.6 . . ?
N1 C1 C2 114.61(10) . . ?
H1A C1 H1B 107.6 . . ?
C2 C1 H1A 108.6 . . ?
C2 C1 H1B 108.6 . . ?
N1 C5 H5A 108.6 . . ?
N1 C5 H5B 108.6 . . ?
N1 C5 C4 114.68(11) . . ?
H5A C5 H5B 107.6 . . ?
C4 C5 H5A 108.6 . . ?
C4 C5 H5B 108.6 . . ?
N2 C6 H6A 108.4 . . ?
N2 C6 H6B 108.4 . . ?
N2 C6 C7 115.70(10) . . ?
H6A C6 H6B 107.4 . . ?
C7 C6 H6A 108.4 . . ?
C7 C6 H6B 108.4 . . ?
C10 C9 H9A 109.6 . . ?
C10 C9 H9B 109.6 . . ?
H9A C9 H9B 108.1 . . ?
C8 C9 C10 110.22(10) . . ?
C8 C9 H9A 109.6 . . ?
C8 C9 H9B 109.6 . . ?
N4 C16 H16A 108.7 . . ?
N4 C16 H16B 108.7 . . ?
N4 C16 C17 114.21(10) . . ?
H16A C16 H16B 107.6 . . ?
C17 C16 H16A 108.7 . . ?
C17 C16 H16B 108.7 . . ?
N4 C20 H20A 108.7 . . ?
N4 C20 H20B 108.7 . . ?
N4 C20 C19 114.28(10) . . ?
H20A C20 H20B 107.6 . . ?
C19 C20 H20A 108.7 . . ?
C19 C20 H20B 108.7 . . ?
C6 C7 H7A 109.6 . . ?
C6 C7 H7B 109.6 . . ?
H7A C7 H7B 108.1 . . ?
C8 C7 C6 110.41(11) . . ?
C8 C7 H7A 109.6 . . ?
C8 C7 H7B 109.6 . . ?
C1 C2 H2A 109.6 . . ?
C1 C2 H2B 109.6 . . ?
H2A C2 H2B 108.1 . . ?
C3 C2 C1 110.40(11) . . ?
C3 C2 H2A 109.6 . . ?
C3 C2 H2B 109.6 . . ?
N5 C22 H22A 109.1 . . ?
N5 C22 H22B 109.1 . . ?
N5 C22 C21 112.28(11) . . ?
H22A C22 H22B 107.9 . . ?
C21 C22 H22A 109.1 . . ?
C21 C22 H22B 109.1 . . ?
N6 C21 C22 112.66(10) . . ?
N6 C21 H21A 109.1 . . ?
N6 C21 H21B 109.1 . . ?
C22 C21 H21A 109.1 . . ?
C22 C21 H21B 109.1 . . ?
H21A C21 H21B 107.8 . . ?
C9 C8 C7 108.94(10) . . ?
C9 C8 H8A 109.9 . . ?
C9 C8 H8B 109.9 . . ?
C7 C8 H8A 109.9 . . ?
C7 C8 H8B 109.9 . . ?
H8A C8 H8B 108.3 . . ?
N3 C11 H11A 108.6 . . ?
N3 C11 H11B 108.6 . . ?
N3 C11 C12 114.82(11) . . ?
H11A C11 H11B 107.5 . . ?
C12 C11 H11A 108.6 . . ?
C12 C11 H11B 108.6 . . ?
N3 C15 H15A 108.4 . . ?
N3 C15 H15B 108.4 . . ?
N3 C15 C14 115.44(10) . . ?
H15A C15 H15B 107.5 . . ?
C14 C15 H15A 108.4 . . ?
C14 C15 H15B 108.4 . . ?
N5 C26 H26A 109.5 . . ?
N5 C26 H26B 109.5 . . ?
N5 C26 H26C 109.5 . . ?
H26A C26 H26B 109.5 . . ?
H26A C26 H26C 109.5 . . ?
H26B C26 H26C 109.5 . . ?
N5 C25 H25A 109.5 . . ?
N5 C25 H25B 109.5 . . ?
N5 C25 H25C 109.5 . . ?
H25A C25 H25B 109.5 . . ?
H25A C25 H25C 109.5 . . ?
H25B C25 H25C 109.5 . . ?
C5 C4 H4A 109.5 . . ?
C5 C4 H4B 109.5 . . ?
H4A C4 H4B 108.1 . . ?
C3 C4 C5 110.69(10) . . ?
C3 C4 H4A 109.5 . . ?
C3 C4 H4B 109.5 . . ?
C16 C17 H17A 109.6 . . ?
C16 C17 H17B 109.6 . . ?
H17A C17 H17B 108.1 . . ?
C18 C17 C16 110.32(11) . . ?
C18 C17 H17A 109.6 . . ?
C18 C17 H17B 109.6 . . ?
C20 C19 H19A 109.6 . . ?
C20 C19 H19B 109.6 . . ?
H19A C19 H19B 108.2 . . ?
C18 C19 C20 110.08(12) . . ?
C18 C19 H19A 109.6 . . ?
C18 C19 H19B 109.6 . . ?
C11 C12 H12A 109.6 . . ?
C11 C12 H12B 109.6 . . ?
H12A C12 H12B 108.2 . . ?
C13 C12 C11 110.06(11) . . ?
C13 C12 H12A 109.6 . . ?
C13 C12 H12B 109.6 . . ?
C17 C18 H18A 109.7 . . ?
C17 C18 H18B 109.7 . . ?
C19 C18 C17 109.81(11) . . ?
C19 C18 H18A 109.7 . . ?
C19 C18 H18B 109.7 . . ?
H18A C18 H18B 108.2 . . ?
C12 C13 H13A 109.9 . . ?
C12 C13 H13B 109.9 . . ?
H13A C13 H13B 108.3 . . ?
C14 C13 C12 108.93(12) . . ?
C14 C13 H13A 109.9 . . ?
C14 C13 H13B 109.9 . . ?
C2 C3 H3A 109.7 . . ?
C2 C3 H3B 109.7 . . ?
C4 C3 C2 110.01(11) . . ?
C4 C3 H3A 109.7 . . ?
C4 C3 H3B 109.7 . . ?
H3A C3 H3B 108.2 . . ?
C15 C14 H14A 109.6 . . ?
C15 C14 H14B 109.6 . . ?
C13 C14 C15 110.23(12) . . ?
C13 C14 H14A 109.6 . . ?
C13 C14 H14B 109.6 . . ?
H14A C14 H14B 108.1 . . ?
N8 C31 H31A 109.5 . . ?
N8 C31 H31B 109.5 . . ?
N8 C31 H31C 109.5 . . ?
H31A C31 H31B 109.5 . . ?
H31A C31 H31C 109.5 . . ?
H31B C31 H31C 109.5 . . ?
N7 C28 H28A 109.0 . . ?
N7 C28 H28B 109.0 . . ?
N7 C28 C27 113.02(12) . . ?
H28A C28 H28B 107.8 . . ?
C27 C28 H28A 109.0 . . ?
C27 C28 H28B 109.0 . . ?
N8 C27 C28 112.27(12) . . ?
N8 C27 H27A 109.2 . . ?
N8 C27 H27B 109.2 . . ?
C28 C27 H27A 109.2 . . ?
C28 C27 H27B 109.2 . . ?
H27A C27 H27B 107.9 . . ?
N6 C23 H23A 109.5 . . ?
N6 C23 H23B 109.5 . . ?
N6 C23 H23C 109.5 . . ?
H23A C23 H23B 109.5 . . ?
H23A C23 H23C 109.5 . . ?
H23B C23 H23C 109.5 . . ?
N8 C32 H32A 109.5 . . ?
N8 C32 H32B 109.5 . . ?
N8 C32 H32C 109.5 . . ?
H32A C32 H32B 109.5 . . ?
H32A C32 H32C 109.5 . . ?
H32B C32 H32C 109.5 . . ?
N6 C24 H24A 109.5 . . ?
N6 C24 H24B 109.5 . . ?
N6 C24 H24C 109.5 . . ?
H24A C24 H24B 109.5 . . ?
H24A C24 H24C 109.5 . . ?
H24B C24 H24C 109.5 . . ?
N7 C30 H30A 109.5 . . ?
N7 C30 H30B 109.5 . . ?
N7 C30 H30C 109.5 . . ?
H30A C30 H30B 109.5 . . ?
H30A C30 H30C 109.5 . . ?
H30B C30 H30C 109.5 . . ?
N7 C29 H29A 109.5 . . ?
N7 C29 H29B 109.5 . . ?
N7 C29 H29C 109.5 . . ?
H29A C29 H29B 109.5 . . ?
H29A C29 H29C 109.5 . . ?
H29B C29 H29C 109.5 . . ?
N2 Li1 N1 94.75(9) . . ?
N2 Li1 N5 129.11(10) . . ?
N2 Li1 N6 115.07(10) . . ?
N1 Li1 N5 111.46(10) . . ?
N1 Li1 N6 128.93(10) . . ?
N5 Li1 N6 81.62(7) . . ?
N4 Li2 N3 95.80(9) . . ?
N4 Li2 N8 113.76(10) . . ?
N4 Li2 N7 124.12(10) . . ?
N3 Li2 N8 127.31(11) . . ?
N3 Li2 N7 116.96(10) . . ?
N8 Li2 N7 81.91(8) . . ?

loop_
_geom_bond_atom_site_label_1
_geom_bond_atom_site_label_2
_geom_bond_distance
_geom_bond_site_symmetry_2
_geom_bond_publ_flag
Mg1 N2 2.1295(10) . ?
Mg1 N1 2.0795(10) . ?
Mg1 N4 2.0736(10) . ?
Mg1 N3 2.1386(10) . ?
N2 C10 1.4671(14) . ?
N2 C6 1.4658(14) . ?
N2 Li1 2.089(2) . ?
N1 C1 1.4574(15) . ?
N1 C5 1.4586(15) . ?
N1 Li1 2.115(2) . ?
N4 C16 1.4576(15) . ?
N4 C20 1.4567(15) . ?
N4 Li2 2.092(2) . ?
N3 C11 1.4650(16) . ?
N3 C15 1.4626(15) . ?
N3 Li2 2.094(2) . ?
N5 C22 1.4724(15) . ?
N5 C26 1.4655(16) . ?
N5 C25 1.4660(16) . ?
N5 Li1 2.221(2) . ?
N6 C21 1.4706(16) . ?
N6 C23 1.4643(19) . ?
N6 C24 1.4642(19) . ?
N6 Li1 2.285(2) . ?
N8 C31 1.4616(19) . ?
N8 C27 1.4698(18) . ?
N8 C32 1.4605(18) . ?
N8 Li2 2.204(2) . ?
N7 C28 1.4712(18) . ?
N7 C30 1.459(2) . ?
N7 C29 1.464(2) . ?
N7 Li2 2.283(2) . ?
C10 H10A 0.9900 . ?
C10 H10B 0.9900 . ?
C10 C9 1.5280(16) . ?
C1 H1A 0.9900 . ?
C1 H1B 0.9900 . ?
C1 C2 1.5295(17) . ?
C5 H5A 0.9900 . ?
C5 H5B 0.9900 . ?
C5 C4 1.5285(17) . ?
C6 H6A 0.9900 . ?
C6 H6B 0.9900 . ?
C6 C7 1.5320(17) . ?
C9 H9A 0.9900 . ?
C9 H9B 0.9900 . ?
C9 C8 1.5185(18) . ?
C16 H16A 0.9900 . ?
C16 H16B 0.9900 . ?
C16 C17 1.5306(17) . ?
C20 H20A 0.9900 . ?
C20 H20B 0.9900 . ?
C20 C19 1.5326(17) . ?
C7 H7A 0.9900 . ?
C7 H7B 0.9900 . ?
C7 C8 1.5216(19) . ?
C2 H2A 0.9900 . ?
C2 H2B 0.9900 . ?
C2 C3 1.523(2) . ?
C22 H22A 0.9900 . ?
C22 H22B 0.9900 . ?
C22 C21 1.5120(19) . ?
C21 H21A 0.9900 . ?
C21 H21B 0.9900 . ?
C8 H8A 0.9900 . ?
C8 H8B 0.9900 . ?
C11 H11A 0.9900 . ?
C11 H11B 0.9900 . ?
C11 C12 1.5315(18) . ?
C15 H15A 0.9900 . ?
C15 H15B 0.9900 . ?
C15 C14 1.5308(17) . ?
C26 H26A 0.9800 . ?
C26 H26B 0.9800 . ?
C26 H26C 0.9800 . ?
C25 H25A 0.9800 . ?
C25 H25B 0.9800 . ?
C25 H25C 0.9800 . ?
C4 H4A 0.9900 . ?
C4 H4B 0.9900 . ?
C4 C3 1.5222(19) . ?
C17 H17A 0.9900 . ?
C17 H17B 0.9900 . ?
C17 C18 1.5205(18) . ?
C19 H19A 0.9900 . ?
C19 H19B 0.9900 . ?
C19 C18 1.519(2) . ?
C12 H12A 0.9900 . ?
C12 H12B 0.9900 . ?
C12 C13 1.522(2) . ?
C18 H18A 0.9900 . ?
C18 H18B 0.9900 . ?
C13 H13A 0.9900 . ?
C13 H13B 0.9900 . ?
C13 C14 1.518(2) . ?
C3 H3A 0.9900 . ?
C3 H3B 0.9900 . ?
C14 H14A 0.9900 . ?
C14 H14B 0.9900 . ?
C31 H31A 0.9800 . ?
C31 H31B 0.9800 . ?
C31 H31C 0.9800 . ?
C28 H28A 0.9900 . ?
C28 H28B 0.9900 . ?
C28 C27 1.508(2) . ?
C27 H27A 0.9900 . ?
C27 H27B 0.9900 . ?
C23 H23A 0.9800 . ?
C23 H23B 0.9800 . ?
C23 H23C 0.9800 . ?
C32 H32A 0.9800 . ?
C32 H32B 0.9800 . ?
C32 H32C 0.9800 . ?
C24 H24A 0.9800 . ?
C24 H24B 0.9800 . ?
C24 H24C 0.9800 . ?
C30 H30A 0.9800 . ?
C30 H30B 0.9800 . ?
C30 H30C 0.9800 . ?
C29 H29A 0.9800 . ?
C29 H29B 0.9800 . ?
C29 H29C 0.9800 . ?

loop_
_geom_torsion_atom_site_label_1
_geom_torsion_atom_site_label_2
_geom_torsion_atom_site_label_3
_geom_torsion_atom_site_label_4
_geom_torsion
_geom_torsion_site_symmetry_1
_geom_torsion_site_symmetry_2
_geom_torsion_site_symmetry_3
_geom_torsion_site_symmetry_4
_geom_torsion_publ_flag
Mg1 N2 C10 C9 -179.99(8) . . . . ?
Mg1 N2 C6 C7 -175.42(8) . . . . ?
Mg1 N1 C1 C2 93.99(11) . . . . ?
Mg1 N1 C5 C4 -96.44(11) . . . . ?
Mg1 N4 C16 C17 -95.56(11) . . . . ?
Mg1 N4 C20 C19 92.40(12) . . . . ?
Mg1 N3 C11 C12 177.56(9) . . . . ?
Mg1 N3 C15 C14 -176.91(10) . . . . ?
N2 C10 C9 C8 -58.61(14) . . . . ?
N2 C6 C7 C8 54.61(15) . . . . ?
N1 C1 C2 C3 56.50(14) . . . . ?
N1 C5 C4 C3 -55.79(14) . . . . ?
N4 C16 C17 C18 -56.25(15) . . . . ?
N4 C20 C19 C18 56.62(15) . . . . ?
N3 C11 C12 C13 -57.45(17) . . . . ?
N3 C15 C14 C13 56.22(16) . . . . ?
N5 C22 C21 N6 -57.76(15) . . . . ?
N7 C28 C27 N8 -57.21(19) . . . . ?
C10 N2 C6 C7 -53.16(13) . . . . ?
C10 C9 C8 C7 56.00(15) . . . . ?
C1 N1 C5 C4 56.19(12) . . . . ?
C1 C2 C3 C4 -52.13(14) . . . . ?
C5 N1 C1 C2 -56.60(13) . . . . ?
C5 C4 C3 C2 51.88(15) . . . . ?
C6 N2 C10 C9 54.79(12) . . . . ?
C6 C7 C8 C9 -53.76(15) . . . . ?
C16 N4 C20 C19 -56.15(13) . . . . ?
C16 C17 C18 C19 53.56(16) . . . . ?
C20 N4 C16 C17 55.91(13) . . . . ?
C20 C19 C18 C17 -53.61(15) . . . . ?
C11 N3 C15 C14 -53.98(14) . . . . ?
C11 C12 C13 C14 55.24(17) . . . . ?
C15 N3 C11 C12 54.50(13) . . . . ?
C26 N5 C22 C21 178.82(11) . . . . ?
C25 N5 C22 C21 -62.48(13) . . . . ?
C12 C13 C14 C15 -54.51(15) . . . . ?
C31 N8 C27 C28 177.17(13) . . . . ?
C23 N6 C21 C22 -85.99(14) . . . . ?
C32 N8 C27 C28 -63.48(17) . . . . ?
C24 N6 C21 C22 154.56(13) . . . . ?
C30 N7 C28 C27 152.72(15) . . . . ?
C29 N7 C28 C27 -87.35(17) . . . . ?
Li1 N2 C10 C9 -95.00(11) . . . . ?
Li1 N2 C6 C7 79.22(16) . . . . ?
Li1 N1 C1 C2 -174.95(10) . . . . ?
Li1 N1 C5 C4 170.70(10) . . . . ?
Li1 N5 C22 C21 57.27(12) . . . . ?
Li1 N6 C21 C22 21.55(14) . . . . ?
Li2 N4 C16 C17 172.31(10) . . . . ?
Li2 N4 C20 C19 -174.99(11) . . . . ?
Li2 N3 C11 C12 -96.09(12) . . . . ?
Li2 N3 C15 C14 83.88(17) . . . . ?
Li2 N8 C27 C28 57.44(14) . . . . ?
Li2 N7 C28 C27 20.70(17) . . . . ?

loop_
_twin_individual_id
_twin_individual_mass_fraction_refined
_oxdiff_twin_reflns_isolated
_oxdiff_twin_reflns_overlapped
_twin_individual_twin_lattice_type
_twin_individual_twin_matrix_11
_twin_individual_twin_matrix_12
_twin_individual_twin_matrix_13
_twin_individual_twin_matrix_21
_twin_individual_twin_matrix_22
_twin_individual_twin_matrix_23
_twin_individual_twin_matrix_31
_twin_individual_twin_matrix_32
_twin_individual_twin_matrix_33
1 0.8510(5) 37742 41700 ref 1.0000 0.0000 0.0000 0.0000 1.0000 0.0000 0.0000 0.0000 1.0000
2 0.1490(5) 37723 41700 nmt 1.0003 -0.0000 -0.0001 -0.0003 -0.9998 -0.0000 -0.8810 0.0007 -0.9999
